data_1572791
loop_
_publ_author_name
'Wei, Wenkui'
'Yuan, Xiyue'
'Zhong, Jianbin'
'Wang, Zhiqiang'
'Zhou, Xia'
'Zhao, Feixiang'
'Feng, Dinglong'
'Zhang, Yue'
'Chen, Weidi'
'Yang, Mingqun'
'Zhang, Wei'
'Ma, Zaifei'
'Tang, Zheng'
'Lu, Xinhui'
'Huang, Fei'
'Cao, Yong'
'Duan, Chunhui'

_publ_section_title
;
 High-efficiency organic solar cells from low-cost pentacyclic fused-ring
 electron acceptors via crystal engineering
;
_journal_issue 18
_journal_name_full 'Energy &amp; Environmental Science'
_journal_page_first 6627
_journal_page_last 6639
_journal_paper_doi 10.1039/D4EE02296C
_journal_volume 17
_journal_year 2024
_chemical_formula_moiety 'C76 H78 F4 N9 O2 S2'
_chemical_formula_sum 'C76 H78 F4 N9 O2 S2'
_chemical_formula_weight 1289.59
_space_group_crystal_system triclinic
_space_group_IT_number 2
_space_group_name_Hall '-P 1'
_space_group_name_H-M_alt 'P -1'
_atom_sites_solution_hydrogens geom
_atom_sites_solution_primary dual
_audit_creation_date 2022-03-11
_audit_creation_method
;
Olex2 1.2
(compiled 2018.05.29 svn.r3508 for OlexSys, GUI svn.r5506)
;
_audit_update_record
;
2024-05-26 deposited with the CCDC.	2024-08-12 downloaded from the CCDC.
;
_cell_angle_alpha 85.291(4)
_cell_angle_beta 68.991(5)
_cell_angle_gamma 81.688(4)
_cell_formula_units_Z 2
_cell_length_a 14.9787(7)
_cell_length_b 15.6453(7)
_cell_length_c 15.6646(11)
_cell_measurement_reflns_used 9390
_cell_measurement_temperature 149.99(10)
_cell_measurement_theta_max 73.2700
_cell_measurement_theta_min 3.1400
_cell_volume 3389.1(3)
_computing_cell_refinement 'CrysAlisPro 1.171.39.28b (Rigaku OD, 2015)'
_computing_data_collection 'CrysAlisPro 1.171.39.28b (Rigaku OD, 2015)'
_computing_data_reduction 'CrysAlisPro 1.171.39.28b (Rigaku OD, 2015)'
_computing_molecular_graphics 'Olex2 (Dolomanov et al., 2009)'
_computing_publication_material 'Olex2 (Dolomanov et al., 2009)'
_computing_structure_refinement 'ShelXL (Sheldrick, 2015)'
_computing_structure_solution 'ShelXT (Sheldrick, 2015)'
_diffrn_ambient_environment N~2~
_diffrn_ambient_temperature 149.99(10)
_diffrn_detector 'CCD plate'
_diffrn_measured_fraction_theta_full 0.979
_diffrn_measured_fraction_theta_max 0.944
_diffrn_measurement_details
;
List of Runs (angles in degrees, time in seconds):

  # Type    Start    End  Width  t~exp~   \w     \q     \k     \f   Frames
#--------------------------------------------------------------------------
  1  \w    -69.00  10.00   0.50    1.95    --   -2.20 -72.00  30.00  158
  2  \w    -80.00   7.00   0.50    1.95    --   -2.20 -57.00 120.00  174
  3  \w    -11.00  69.00   0.50    1.95    --    2.20  57.00 -30.00  160
  4  \w    -57.00  16.00   0.50    7.80    --    5.00 -19.00 150.00  146
  5  \w     47.00  92.00   0.50    7.80    --    5.00  19.00  90.00   90
  6  \w      9.00  38.00   0.50    7.80    --    5.00  72.00-120.00   58
  7  \w    -99.00 -51.00   0.50    7.80    -- -101.30  72.00   0.00   96
  8  \w    -94.00 -62.00   0.50    7.80    -- -101.30  72.00-180.00   64
  9  \w    -43.00 -15.00   0.50    7.80    -- -101.30  72.00  90.00   56
 10  \w   -115.00 -18.00   0.50    7.80    -- -101.30  72.00 150.00  194
 11  \w   -100.00 -19.00   0.50    7.80    -- -101.30  72.00 -30.00  162
 12  \w   -184.00-157.00   0.50    7.80    -- -101.30 -72.00-180.00   54
 13  \w   -112.00 -13.00   0.50    7.80    -- -101.30  57.00 -90.00  198
 14  \w   -115.00 -13.00   0.50    7.80    -- -101.30  57.00 120.00  204
 15  \w   -113.00 -12.00   0.50    7.80    -- -101.30  19.00  90.00  202
 16  \w   -115.00 -26.00   0.50    7.80    -- -101.30  72.00-150.00  178
 17  \w   -109.00 -13.00   0.50    7.80    -- -101.30  19.00   0.00  192
 18  \w   -115.00 -20.00   0.50    7.80    -- -101.30  72.00  30.00  190
 19  \w   -111.00 -13.00   0.50    7.80    -- -101.30  72.00 -90.00  196
 20  \w   -126.00 -93.00   0.50    7.80    -- -101.30 -72.00-180.00   66
 21  \w    -99.00 -74.00   0.50    7.80    -- -101.30  72.00  90.00   50
 22  \w    -95.00 -64.00   0.50    7.80    -- -101.30  72.00 -60.00   62
 23  \w    -88.00 -61.00   0.50    7.80    -- -101.30  72.00 120.00   54
 24  \w    -92.00 -67.00   0.50    7.80    -- -101.30  72.00  60.00   50
 25  \w   -177.00 -12.00   0.50    7.80    -- -101.30   0.00 120.00  330
;
_diffrn_measurement_device 'four-circle diffractometer'
_diffrn_measurement_device_type 'XtaLAB AFC12 (RCD3): Kappa single'
_diffrn_measurement_method '\w scans'
_diffrn_orient_matrix_type 'CrysAlisPro convention (1999,Acta A55,543-557)'
_diffrn_orient_matrix_UB_11 0.0418490000
_diffrn_orient_matrix_UB_12 -0.0580379000
_diffrn_orient_matrix_UB_13 -0.0835740000
_diffrn_orient_matrix_UB_21 0.0128869000
_diffrn_orient_matrix_UB_22 0.0808946000
_diffrn_orient_matrix_UB_23 -0.0642087000
_diffrn_orient_matrix_UB_31 0.1020311000
_diffrn_orient_matrix_UB_32 0.0001803000
_diffrn_orient_matrix_UB_33 0.0020637000
_diffrn_radiation_monochromator graphite
_diffrn_radiation_probe x-ray
_diffrn_radiation_type CuK\a
_diffrn_radiation_wavelength 1.54184
_diffrn_reflns_av_R_equivalents 0.0444
_diffrn_reflns_av_unetI/netI 0.0499
_diffrn_reflns_Laue_measured_fraction_full 0.979
_diffrn_reflns_Laue_measured_fraction_max 0.944
_diffrn_reflns_limit_h_max 16
_diffrn_reflns_limit_h_min -12
_diffrn_reflns_limit_k_max 19
_diffrn_reflns_limit_k_min -19
_diffrn_reflns_limit_l_max 19
_diffrn_reflns_limit_l_min -18
_diffrn_reflns_number 33559
_diffrn_reflns_point_group_measured_fraction_full 0.979
_diffrn_reflns_point_group_measured_fraction_max 0.944
_diffrn_reflns_theta_full 67.684
_diffrn_reflns_theta_max 74.530
_diffrn_reflns_theta_min 2.856
_diffrn_source 'fine-focus sealed X-ray tube'
_diffrn_source_type 'Enhance (Cu) X-ray Source'
_exptl_absorpt_coefficient_mu 1.238
_exptl_absorpt_correction_T_max 1.00000
_exptl_absorpt_correction_T_min 0.95653
_exptl_absorpt_correction_type multi-scan
_exptl_absorpt_process_details
;
CrysAlisPro 1.171.39.28b (Rigaku Oxford Diffraction, 2015)
Empirical absorption correction using spherical harmonics,
 implemented in SCALE3 ABSPACK scaling algorithm.
;
_exptl_crystal_density_diffrn 1.264
_exptl_crystal_description needle
_exptl_crystal_F_000 1362
_exptl_crystal_size_max 0.2
_exptl_crystal_size_mid 0.05
_exptl_crystal_size_min 0.04
_refine_diff_density_max 1.861
_refine_diff_density_min -0.720
_refine_diff_density_rms 0.167
_refine_ls_extinction_method none
_refine_ls_goodness_of_fit_ref 1.103
_refine_ls_hydrogen_treatment constr
_refine_ls_matrix_type full
_refine_ls_number_parameters 844
_refine_ls_number_reflns 13113
_refine_ls_number_restraints 0
_refine_ls_restrained_S_all 1.103
_refine_ls_R_factor_all 0.2217
_refine_ls_R_factor_gt 0.1982
_refine_ls_shift/su_max 0.009
_refine_ls_shift/su_mean 0.002
_refine_ls_structure_factor_coef Fsqd
_refine_ls_weighting_details 'w=1/[\s^2^(Fo^2^)+(0.7000P)^2^] where P=(Fo^2^+2Fc^2^)/3'
_refine_ls_weighting_scheme calc
_refine_ls_wR_factor_gt 0.6373
_refine_ls_wR_factor_ref 0.6754
_reflns_Friedel_coverage 0.000
_reflns_number_gt 9503
_reflns_number_total 13113
_reflns_threshold_expression 'I > 2\s(I)'
_cod_data_source_file d4ee02296c2.cif
_cod_data_source_block 1
_cod_database_code 1572791
_shelx_shelxl_version_number 2018/3
_shelx_space_group_comment
;
The symmetry employed for this shelxl refinement is uniquely defined
by the following loop, which should always be used as a source of
symmetry information in preference to the above space-group names.
They are only intended as comments.
;
_reflns_odcompleteness_completeness 98.00
_reflns_odcompleteness_iscentric 1
_reflns_odcompleteness_theta 66.97
_olex2_refinement_description
;
1. Fixed Uiso
 At 1.2 times of:
  All C(H) groups, All C(H,H) groups
 At 1.5 times of:
  All C(H,H,H) groups
2.a Ternary CH refined with riding coordinates:
 C01N(H01N), C028(H028)
2.b Secondary CH2 refined with riding coordinates:
 C00W(H00A,H00B), C00X(H00C,H00D), C00Z(H00E,H00F), C013(H01A,H01B), C017(H01C,
 H01D), C01L(H01F,H01G), C01P(H01H,H01I), C01Q(H01K,H01L), C01V(H01T,H01V),
 C01W(H01W,H01X), C01Y(H01Z,HB), C01Z(H01,HC), C020(H02A,H02B), C021(H02C,H02D),
  C023(H02E,H02F), C024(H02G,H02H), C026(H02I,H02J), C027(H02K,H02L), C02B(H02S,
 H02T), C02C(H02U,H02V), C02D(H02W,H02X), C02E(H02Y,HD), C02F(H02Z,HE),
 C02G(H02,HF), C02H(H0AA,HG), C02I(H1AA,HH)
2.c Aromatic/amide H refined with riding coordinates:
 C00N(H00N), C011(H011), C015(H015), C01A(H01E), C01J(H01J), C01U(H01U)
2.d Idealised Me refined as rotating group:
 C01S(H01M,H01O,H01P), C01T(H01Q,H01R,H01S), C01X(H01Y,H,HA), C029(H02M,H02N,
 H02O), C02A(H02P,H02Q,H02R), C02K(H2AA,HI,HJ)
;
_olex2_submission_special_instructions 'No special instructions were received'
_oxdiff_exptl_absorpt_empirical_details
;
Empirical correction (ABSPACK) includes:
- Absorption correction using spherical harmonics
- Frame scaling
;
_oxdiff_exptl_absorpt_empirical_full_max 1.278
_oxdiff_exptl_absorpt_empirical_full_min 0.786

loop_
_space_group_symop_operation_xyz
'x, y, z'
'-x, -y, -z'

loop_
_atom_site_label
_atom_site_type_symbol
_atom_site_fract_x
_atom_site_fract_y
_atom_site_fract_z
_atom_site_U_iso_or_equiv
_atom_site_adp_type
_atom_site_occupancy
_atom_site_site_symmetry_order
_atom_site_calc_flag
_atom_site_refinement_flags_posn
_atom_site_refinement_flags_adp
_atom_site_refinement_flags_occupancy
_atom_site_disorder_assembly
_atom_site_disorder_group
S001 S 0.26949(15) 0.17097(13) 0.46562(15) 0.0425(6) Uani 1 1 d . . . . .
S002 S 0.79728(14) 0.31230(12) 0.49157(15) 0.0418(6) Uani 1 1 d . . . . .
F003 F -0.2518(5) 0.0365(4) 0.3800(5) 0.0681(18) Uani 1 1 d . . . . .
F004 F -0.0881(5) 0.0257(4) 0.2364(5) 0.0691(18) Uani 1 1 d . . . . .
F005 F 1.3553(5) 0.3790(6) 0.2902(5) 0.083(2) Uani 1 1 d . . . . .
F006 F 1.3729(5) 0.4414(6) 0.4339(6) 0.087(2) Uani 1 1 d . . . . .
O007 O 0.1530(5) 0.1211(6) 0.3835(5) 0.0614(18) Uani 1 1 d . . . . .
N008 N 0.5335(5) 0.2138(5) 0.3300(5) 0.0451(16) Uani 1 1 d . . . . .
N009 N 0.6265(5) 0.2232(5) 0.2868(5) 0.0435(15) Uani 1 1 d . . . . .
N00A N 0.3644(5) 0.2066(4) 0.6564(5) 0.0406(15) Uani 1 1 d . . . . .
O00B O 0.9851(5) 0.3291(5) 0.4213(5) 0.0629(19) Uani 1 1 d . . . . .
N00C N 0.6755(5) 0.2378(4) 0.3401(5) 0.0416(15) Uani 1 1 d . . . . .
C00D C 0.2054(6) 0.1731(5) 0.6467(6) 0.0394(17) Uani 1 1 d . . . . .
N00E N 0.5437(5) 0.2930(4) 0.6609(5) 0.0393(15) Uani 1 1 d . . . . .
C00F C 0.4379(6) 0.2155(5) 0.4988(6) 0.0412(17) Uani 1 1 d . . . . .
C00G C 0.3442(6) 0.1932(5) 0.5200(6) 0.0415(17) Uani 1 1 d . . . . .
C00H C 0.5279(6) 0.2580(5) 0.5886(6) 0.0402(17) Uani 1 1 d . . . . .
C00I C 0.6083(6) 0.2381(5) 0.4243(6) 0.0424(18) Uani 1 1 d . . . . .
C00J C 0.6816(6) 0.2935(5) 0.5356(6) 0.0427(18) Uani 1 1 d . . . . .
C00K C 0.5196(7) 0.2224(6) 0.4183(6) 0.0446(18) Uani 1 1 d . . . . .
C00L C 0.6131(6) 0.2583(5) 0.5103(7) 0.0443(19) Uani 1 1 d . . . . .
C00M C 0.3002(6) 0.1891(6) 0.6148(6) 0.0424(17) Uani 1 1 d . . . . .
C00N C -0.1781(7) 0.0775(6) 0.4776(8) 0.053(2) Uani 1 1 d . . . . .
H00N H -0.235591 0.079461 0.527335 0.063 Uiso 1 1 calc R . . . .
N00O N 0.8348(9) 0.4971(8) 0.8059(7) 0.074(3) Uani 1 1 d . . . . .
C00P C 0.6951(6) 0.3516(5) 0.6649(6) 0.0451(19) Uani 1 1 d . . . . .
C00Q C 1.1136(6) 0.3794(5) 0.4518(7) 0.048(2) Uani 1 1 d . . . . .
C00R C 1.0125(7) 0.3602(6) 0.4734(7) 0.051(2) Uani 1 1 d . . . . .
C00S C 0.6357(6) 0.3149(5) 0.6295(6) 0.0412(17) Uani 1 1 d . . . . .
N00T N 1.1328(8) 0.5123(7) 0.7356(8) 0.072(3) Uani 1 1 d . . . . .
C00U C 0.4477(6) 0.2251(5) 0.5832(6) 0.0397(17) Uani 1 1 d . . . . .
C00V C 0.9585(7) 0.3895(6) 0.5669(6) 0.0455(19) Uani 1 1 d . . . . .
C00W C 0.1389(6) 0.1807(5) 0.7465(6) 0.0430(17) Uani 1 1 d . . . . .
H00A H 0.081968 0.152942 0.756391 0.052 Uiso 1 1 calc R . . . .
H00B H 0.171884 0.151858 0.786058 0.052 Uiso 1 1 calc R . . . .
C00X C 0.6715(6) 0.2220(6) 0.1885(6) 0.0453(18) Uani 1 1 d . . . . .
H00C H 0.686602 0.279638 0.165300 0.054 Uiso 1 1 calc R . . . .
H00D H 0.626362 0.206543 0.162614 0.054 Uiso 1 1 calc R . . . .
C00Y C 0.0711(6) 0.1166(6) 0.4345(7) 0.048(2) Uani 1 1 d . . . . .
C00Z C 0.3702(6) 0.1616(6) 0.7409(6) 0.0449(18) Uani 1 1 d . . . . .
H00E H 0.315743 0.184578 0.792633 0.054 Uiso 1 1 calc R . . . .
H00F H 0.428555 0.172743 0.749119 0.054 Uiso 1 1 calc R . . . .
C010 C 1.0041(7) 0.4652(6) 0.6821(7) 0.050(2) Uani 1 1 d . . . . .
C011 C 1.2102(7) 0.4372(7) 0.5237(8) 0.059(2) Uani 1 1 d . . . . .
H011 H 1.217899 0.460390 0.573069 0.071 Uiso 1 1 calc R . . . .
C012 C -0.0932(7) 0.0969(6) 0.4845(7) 0.050(2) Uani 1 1 d . . . . .
C013 C 0.7634(7) 0.1588(6) 0.1571(6) 0.049(2) Uani 1 1 d . . . . .
H01A H 0.807813 0.173650 0.184231 0.059 Uiso 1 1 calc R . . . .
H01B H 0.747897 0.101148 0.179474 0.059 Uiso 1 1 calc R . . . .
C014 C -0.1708(8) 0.0548(6) 0.3904(8) 0.056(3) Uani 1 1 d . . . . .
C015 C 0.8623(6) 0.3835(5) 0.6170(6) 0.0444(18) Uani 1 1 d . . . . .
H015 H 0.842526 0.403482 0.675974 0.053 Uiso 1 1 calc R . . . .
C016 C 0.1744(6) 0.1627(5) 0.5726(6) 0.0422(17) Uani 1 1 d . . . . .
C017 C 0.4655(6) 0.3359(6) 0.7383(6) 0.0448(18) Uani 1 1 d . . . . .
H01C H 0.482993 0.326795 0.792577 0.054 Uiso 1 1 calc R . . . .
H01D H 0.407270 0.309465 0.750258 0.054 Uiso 1 1 calc R . . . .
C018 C 1.0757(7) 0.4918(6) 0.7095(8) 0.057(2) Uani 1 1 d . . . . .
C019 C -0.0721(7) 0.1223(5) 0.5642(7) 0.048(2) Uani 1 1 d . . . . .
C01A C 0.0805(6) 0.1501(5) 0.5873(6) 0.0426(18) Uani 1 1 d . . . . .
H01E H 0.041524 0.153764 0.648690 0.051 Uiso 1 1 calc R . . . .
C01B C 1.2766(8) 0.3893(7) 0.3672(8) 0.060(2) Uani 1 1 d . . . . .
C01C C 0.0307(6) 0.1334(5) 0.5326(6) 0.0444(19) Uani 1 1 d . . . . .
C01D C 0.7891(7) 0.3535(6) 0.5968(7) 0.047(2) Uani 1 1 d . . . . .
C01E C -0.0079(7) 0.0947(6) 0.4088(7) 0.049(2) Uani 1 1 d . . . . .
C01F C -0.0867(9) 0.0500(6) 0.3168(8) 0.057(3) Uani 1 1 d . . . . .
C01G C -0.1379(7) 0.1302(6) 0.6502(8) 0.055(2) Uani 1 1 d . . . . .
C01H C 0.9087(8) 0.4806(7) 0.7503(8) 0.058(2) Uani 1 1 d . . . . .
N01I N -0.1062(9) 0.1693(13) 0.7936(8) 0.109(5) Uani 1 1 d . . . . .
C01J C -0.0015(8) 0.0676(6) 0.3226(7) 0.053(2) Uani 1 1 d . . . . .
H01J H 0.056268 0.061969 0.273163 0.064 Uiso 1 1 calc R . . . .
C01K C 1.1199(7) 0.4159(6) 0.5286(7) 0.052(2) Uani 1 1 d . . . . .
C01L C 0.6642(8) 0.3825(8) 0.7610(7) 0.060(3) Uani 1 1 d . . . . .
H01F H 0.598617 0.411101 0.778386 0.072 Uiso 1 1 calc R . . . .
H01G H 0.705115 0.424748 0.762189 0.072 Uiso 1 1 calc R . . . .
N01M N -0.3186(7) 0.1148(8) 0.7040(8) 0.075(3) Uani 1 1 d . . . . .
C01N C 0.3703(7) 0.0626(6) 0.7392(8) 0.056(2) Uani 1 1 d . . . . .
H01N H 0.304360 0.051687 0.749489 0.067 Uiso 1 1 calc R . . . .
C01O C 1.0244(7) 0.4259(6) 0.6002(7) 0.0467(19) Uani 1 1 d . . . . .
C01P C 0.8129(8) 0.1579(8) 0.0541(7) 0.060(2) Uani 1 1 d . . . . .
H01H H 0.768331 0.143688 0.026834 0.072 Uiso 1 1 calc R . . . .
H01I H 0.829168 0.215404 0.031719 0.072 Uiso 1 1 calc R . . . .
C01Q C 0.3981(9) 0.0209(8) 0.8204(9) 0.066(3) Uani 1 1 d . . . . .
H01K H 0.406411 -0.041360 0.815507 0.079 Uiso 1 1 calc R . . . .
H01L H 0.460068 0.037529 0.814377 0.079 Uiso 1 1 calc R . . . .
C01R C -0.2375(7) 0.1186(7) 0.6755(7) 0.057(2) Uani 1 1 d . . . . .
C01S C 0.5433(9) 0.0179(7) 0.6231(10) 0.071(3) Uani 1 1 d . . . . .
H01M H 0.575160 0.000661 0.560918 0.107 Uiso 1 1 calc GR . . . .
H01O H 0.565282 -0.022552 0.662921 0.107 Uiso 1 1 calc GR . . . .
H01P H 0.557729 0.074448 0.629120 0.107 Uiso 1 1 calc GR . . . .
C01T C -0.0609(10) 0.2747(8) 1.2377(8) 0.069(3) Uani 1 1 d . . . . .
H01Q H -0.092325 0.304977 1.198372 0.104 Uiso 1 1 calc GR . . . .
H01R H -0.086536 0.300344 1.296635 0.104 Uiso 1 1 calc GR . . . .
H01S H -0.071887 0.215158 1.244479 0.104 Uiso 1 1 calc GR . . . .
C01U C 1.1913(9) 0.3659(8) 0.3696(9) 0.069(3) Uani 1 1 d . . . . .
H01U H 1.185208 0.342370 0.319629 0.083 Uiso 1 1 calc R . . . .
C01V C 0.0475(9) 0.2897(8) 0.8709(8) 0.066(3) Uani 1 1 d . . . . .
H01T H 0.028046 0.351207 0.879818 0.079 Uiso 1 1 calc R . . . .
H01V H -0.010474 0.262129 0.885757 0.079 Uiso 1 1 calc R . . . .
C01W C 0.0451(8) 0.2822(7) 1.0338(7) 0.058(2) Uani 1 1 d . . . . .
H01W H 0.040219 0.344652 1.035109 0.070 Uiso 1 1 calc R . . . .
H01X H -0.019848 0.266746 1.052981 0.070 Uiso 1 1 calc R . . . .
C01X C 0.9037(9) 0.0941(8) 0.0232(8) 0.069(3) Uani 1 1 d . . . . .
H01Y H 0.934267 0.099523 -0.041985 0.104 Uiso 1 1 calc GR . . . .
H H 0.887441 0.036422 0.039850 0.104 Uiso 1 1 calc GR . . . .
HA H 0.947028 0.105962 0.052242 0.104 Uiso 1 1 calc GR . . . .
C01Y C 0.0460(9) 0.2804(8) 1.1965(8) 0.065(3) Uani 1 1 d . . . . .
H01Z H 0.077241 0.250001 1.236706 0.078 Uiso 1 1 calc R . . . .
HB H 0.056724 0.340542 1.191948 0.078 Uiso 1 1 calc R . . . .
C01Z C 0.0998(8) 0.2542(8) 0.9361(8) 0.062(3) Uani 1 1 d . . . . .
H01 H 0.109099 0.191542 0.935279 0.074 Uiso 1 1 calc R . . . .
HC H 0.162969 0.273823 0.914902 0.074 Uiso 1 1 calc R . . . .
C020 C 0.4379(9) 0.0198(7) 0.6482(8) 0.066(3) Uani 1 1 d . . . . .
H02A H 0.424373 -0.039346 0.650991 0.079 Uiso 1 1 calc R . . . .
H02B H 0.420097 0.049579 0.598712 0.079 Uiso 1 1 calc R . . . .
C021 C 0.0918(9) 0.2420(9) 1.1017(8) 0.070(3) Uani 1 1 d . . . . .
H02C H 0.159554 0.249712 1.077604 0.084 Uiso 1 1 calc R . . . .
H02D H 0.087444 0.180418 1.107511 0.084 Uiso 1 1 calc R . . . .
C022 C 1.2867(8) 0.4221(8) 0.4423(9) 0.065(3) Uani 1 1 d . . . . .
C023 C 0.1099(10) 0.2752(7) 0.7693(7) 0.065(3) Uani 1 1 d . . . . .
H02E H 0.074217 0.302564 0.731331 0.078 Uiso 1 1 calc R . . . .
H02F H 0.167608 0.303162 0.754422 0.078 Uiso 1 1 calc R . . . .
C024 C 0.6689(11) 0.3103(10) 0.8311(8) 0.080(4) Uani 1 1 d . . . . .
H02G H 0.619747 0.273921 0.836884 0.096 Uiso 1 1 calc R . . . .
H02H H 0.730875 0.275196 0.807070 0.096 Uiso 1 1 calc R . . . .
C025 C -0.1178(7) 0.1535(10) 0.7271(8) 0.073(3) Uani 1 1 d . . . . .
C026 C 0.3992(10) 0.4509(8) 0.6463(10) 0.076(3) Uani 1 1 d . . . . .
H02I H 0.337882 0.427794 0.667866 0.091 Uiso 1 1 calc R . . . .
H02J H 0.440720 0.419893 0.592237 0.091 Uiso 1 1 calc R . . . .
C027 C 0.3287(11) 0.0431(8) 0.9141(9) 0.075(3) Uani 1 1 d . . . . .
H02K H 0.324946 0.104722 0.921044 0.090 Uiso 1 1 calc R . . . .
H02L H 0.265374 0.031467 0.918253 0.090 Uiso 1 1 calc R . . . .
C028 C 0.4446(8) 0.4338(7) 0.7203(8) 0.063(3) Uani 1 1 d . . . . .
H028 H 0.506759 0.456647 0.696403 0.075 Uiso 1 1 calc R . . . .
C029 C 0.2741(15) 0.0069(12) 1.0844(9) 0.103(6) Uani 1 1 d . . . . .
H02M H 0.229145 0.056966 1.083223 0.154 Uiso 1 1 calc GR . . . .
H02N H 0.302615 0.013667 1.129088 0.154 Uiso 1 1 calc GR . . . .
H02O H 0.241039 -0.043494 1.100268 0.154 Uiso 1 1 calc GR . . . .
C02A C 0.3825(10) 0.5467(8) 0.6193(11) 0.078(4) Uani 1 1 d . . . . .
H02P H 0.371514 0.551773 0.562326 0.117 Uiso 1 1 calc GR . . . .
H02Q H 0.438294 0.573757 0.612865 0.117 Uiso 1 1 calc GR . . . .
H02R H 0.327370 0.574536 0.665983 0.117 Uiso 1 1 calc GR . . . .
C02B C 0.3860(9) 0.4777(10) 0.8117(11) 0.087(4) Uani 1 1 d . . . . .
H02S H 0.372069 0.539018 0.799492 0.104 Uiso 1 1 calc R . . . .
H02T H 0.425313 0.471380 0.849962 0.104 Uiso 1 1 calc R . . . .
C02C C 0.3515(11) -0.0031(11) 0.9920(11) 0.090(4) Uani 1 1 d . . . . .
H02U H 0.408791 0.016887 0.994517 0.109 Uiso 1 1 calc R . . . .
H02V H 0.367001 -0.064176 0.979308 0.109 Uiso 1 1 calc R . . . .
C02D C 0.3650(12) 0.2429(15) 1.1175(12) 0.107(6) Uani 1 1 d . . . . .
H02W H 0.315878 0.291804 1.138893 0.128 Uiso 1 1 calc R . . . .
H02X H 0.353466 0.217468 1.068576 0.128 Uiso 1 1 calc R . . . .
C02E C 0.2889(10) 0.4406(17) 0.8660(12) 0.121(8) Uani 1 1 d . . . . .
H02Y H 0.248926 0.447004 0.828385 0.145 Uiso 1 1 calc R . . . .
HD H 0.302199 0.379462 0.879220 0.145 Uiso 1 1 calc R . . . .
C02F C 0.6562(15) 0.3367(13) 0.9260(11) 0.101(5) Uani 1 1 d . . . . .
H02Z H 0.667567 0.284819 0.960899 0.121 Uiso 1 1 calc R . . . .
HE H 0.706056 0.372373 0.920172 0.121 Uiso 1 1 calc R . . . .
C02G C 0.4607(12) 0.2736(14) 1.0814(12) 0.101(5) Uani 1 1 d . . . . .
H02 H 0.508707 0.224337 1.058421 0.121 Uiso 1 1 calc R . . . .
HF H 0.472902 0.295277 1.131944 0.121 Uiso 1 1 calc R . . . .
C02H C 0.5671(15) 0.3817(17) 0.9777(12) 0.119(7) Uani 1 1 d . . . . .
H0AA H 0.557719 0.434274 0.942892 0.143 Uiso 1 1 calc R . . . .
HG H 0.574142 0.399347 1.032694 0.143 Uiso 1 1 calc R . . . .
C02I C 0.4758(17) 0.3422(17) 1.0074(11) 0.124(8) Uani 1 1 d . . . . .
H1AA H 0.471566 0.317907 0.954160 0.149 Uiso 1 1 calc R . . . .
HH H 0.422742 0.388224 1.027484 0.149 Uiso 1 1 calc R . . . .
C02J C 0.2333(13) 0.487(2) 0.9567(19) 0.189(17) Uani 1 1 d . . . . .
C02K C 0.3567(18) 0.1793(16) 1.1923(12) 0.127(8) Uani 1 1 d . . . . .
H2AA H 0.411371 0.135607 1.174914 0.191 Uiso 1 1 calc GR . . . .
HI H 0.298746 0.153148 1.205923 0.191 Uiso 1 1 calc GR . . . .
HJ H 0.354420 0.207223 1.245541 0.191 Uiso 1 1 calc GR . . . .
C02L C 0.165(2) 0.542(3) 0.9653(18) 0.23(2) Uani 1 1 d . . . . .

loop_
_atom_site_aniso_label
_atom_site_aniso_U_11
_atom_site_aniso_U_22
_atom_site_aniso_U_33
_atom_site_aniso_U_23
_atom_site_aniso_U_13
_atom_site_aniso_U_12
S001 0.0406(11) 0.0390(11) 0.0569(12) -0.0035(8) -0.0273(9) -0.0057(8)
S002 0.0367(11) 0.0366(10) 0.0616(13) -0.0067(8) -0.0269(9) -0.0066(7)
F003 0.057(4) 0.053(3) 0.124(5) -0.001(3) -0.065(4) -0.013(3)
F004 0.086(5) 0.062(4) 0.088(4) -0.007(3) -0.064(4) -0.009(3)
F005 0.050(4) 0.098(6) 0.091(5) -0.004(4) -0.012(3) -0.010(3)
F006 0.042(4) 0.111(6) 0.125(6) -0.006(5) -0.041(4) -0.027(4)
O007 0.046(4) 0.088(5) 0.061(4) -0.002(3) -0.029(3) -0.018(3)
N008 0.042(4) 0.045(4) 0.057(4) -0.003(3) -0.024(3) -0.014(3)
N009 0.039(4) 0.045(4) 0.056(4) -0.003(3) -0.026(3) -0.010(3)
N00A 0.035(3) 0.040(3) 0.057(4) -0.006(3) -0.024(3) -0.011(3)
O00B 0.049(4) 0.079(5) 0.069(4) -0.016(4) -0.028(3) -0.010(3)
N00C 0.036(3) 0.037(3) 0.060(4) -0.004(3) -0.024(3) -0.009(3)
C00D 0.031(4) 0.027(3) 0.064(5) 0.000(3) -0.023(3) 0.000(3)
N00E 0.036(3) 0.032(3) 0.059(4) -0.004(3) -0.026(3) -0.008(2)
C00F 0.035(4) 0.037(4) 0.060(5) -0.005(3) -0.024(3) -0.007(3)
C00G 0.030(4) 0.034(4) 0.064(5) -0.002(3) -0.022(3) -0.002(3)
C00H 0.032(4) 0.040(4) 0.059(5) -0.004(3) -0.024(3) -0.013(3)
C00I 0.045(5) 0.032(4) 0.056(5) -0.004(3) -0.024(4) -0.006(3)
C00J 0.043(4) 0.032(4) 0.064(5) -0.008(3) -0.030(4) -0.003(3)
C00K 0.046(5) 0.048(4) 0.049(4) -0.003(3) -0.023(4) -0.017(3)
C00L 0.041(4) 0.027(3) 0.074(6) -0.007(3) -0.029(4) -0.008(3)
C00M 0.036(4) 0.045(4) 0.058(5) -0.001(3) -0.029(4) -0.008(3)
C00N 0.048(5) 0.034(4) 0.088(7) 0.000(4) -0.040(5) 0.000(3)
N00O 0.077(7) 0.084(7) 0.076(6) -0.013(5) -0.035(5) -0.031(5)
C00P 0.041(4) 0.041(4) 0.061(5) -0.012(3) -0.025(4) -0.005(3)
C00Q 0.037(4) 0.036(4) 0.081(6) 0.001(4) -0.033(4) 0.000(3)
C00R 0.046(5) 0.054(5) 0.067(6) -0.002(4) -0.033(4) -0.014(4)
C00S 0.042(4) 0.031(3) 0.060(5) -0.006(3) -0.027(4) -0.006(3)
N00T 0.065(6) 0.062(6) 0.115(8) -0.008(5) -0.061(6) -0.013(4)
C00U 0.033(4) 0.028(3) 0.066(5) -0.003(3) -0.027(3) -0.005(3)
C00V 0.044(5) 0.040(4) 0.061(5) 0.003(3) -0.029(4) -0.009(3)
C00W 0.038(4) 0.037(4) 0.061(5) 0.001(3) -0.024(3) -0.009(3)
C00X 0.044(4) 0.042(4) 0.054(5) -0.006(3) -0.020(4) -0.007(3)
C00Y 0.039(4) 0.046(4) 0.066(5) 0.006(4) -0.029(4) -0.001(3)
C00Z 0.042(4) 0.048(5) 0.059(5) 0.004(3) -0.032(4) -0.014(3)
C010 0.050(5) 0.050(5) 0.068(6) -0.001(4) -0.040(4) -0.012(4)
C011 0.044(5) 0.067(6) 0.080(7) -0.001(5) -0.034(5) -0.019(4)
C012 0.046(5) 0.040(4) 0.082(6) 0.000(4) -0.042(4) -0.005(3)
C013 0.048(5) 0.050(5) 0.058(5) 0.000(4) -0.029(4) -0.008(4)
C014 0.055(6) 0.035(4) 0.103(8) 0.001(4) -0.054(6) -0.013(4)
C015 0.045(5) 0.037(4) 0.060(5) -0.002(3) -0.029(4) -0.002(3)
C016 0.036(4) 0.039(4) 0.059(5) -0.002(3) -0.023(3) -0.010(3)
C017 0.039(4) 0.048(4) 0.056(5) -0.012(3) -0.024(3) -0.007(3)
C018 0.047(5) 0.051(5) 0.094(7) -0.011(5) -0.046(5) -0.006(4)
C019 0.045(5) 0.033(4) 0.081(6) 0.002(4) -0.039(4) -0.008(3)
C01A 0.035(4) 0.037(4) 0.063(5) -0.004(3) -0.024(3) -0.007(3)
C01B 0.043(5) 0.061(6) 0.078(7) 0.003(5) -0.023(5) -0.005(4)
C01C 0.040(4) 0.037(4) 0.067(5) 0.003(3) -0.032(4) -0.005(3)
C01D 0.047(5) 0.040(4) 0.067(5) -0.014(4) -0.030(4) -0.010(3)
C01E 0.050(5) 0.046(5) 0.062(5) 0.000(4) -0.034(4) -0.009(4)
C01F 0.072(7) 0.035(4) 0.089(7) -0.001(4) -0.058(6) -0.005(4)
C01G 0.031(4) 0.054(5) 0.090(7) -0.001(4) -0.034(4) -0.002(3)
C01H 0.061(6) 0.059(6) 0.076(7) -0.013(5) -0.048(5) -0.011(4)
N01I 0.053(6) 0.205(17) 0.080(7) -0.048(9) -0.029(5) -0.006(8)
C01J 0.058(6) 0.047(5) 0.064(6) -0.002(4) -0.034(4) -0.007(4)
C01K 0.056(5) 0.035(4) 0.079(6) 0.005(4) -0.037(5) -0.015(4)
C01L 0.047(5) 0.074(7) 0.073(6) -0.026(5) -0.031(5) -0.013(4)
N01M 0.051(6) 0.095(8) 0.091(7) 0.003(5) -0.038(5) -0.016(5)
C01N 0.043(5) 0.052(5) 0.081(7) 0.002(4) -0.030(4) -0.013(4)
C01O 0.042(5) 0.043(4) 0.069(5) 0.000(4) -0.036(4) -0.008(3)
C01P 0.051(5) 0.078(7) 0.057(5) -0.013(5) -0.024(4) -0.008(5)
C01Q 0.061(6) 0.064(6) 0.090(8) 0.011(5) -0.044(6) -0.022(5)
C01R 0.041(5) 0.070(6) 0.069(6) 0.009(5) -0.031(4) -0.014(4)
C01S 0.063(7) 0.049(6) 0.100(9) -0.004(5) -0.028(6) 0.001(5)
C01T 0.084(8) 0.070(7) 0.062(6) -0.008(5) -0.033(6) -0.015(6)
C01U 0.066(7) 0.064(7) 0.080(7) 0.003(5) -0.030(6) -0.002(5)
C01V 0.065(7) 0.059(6) 0.073(7) -0.016(5) -0.029(5) 0.015(5)
C01W 0.061(6) 0.055(5) 0.063(6) -0.007(4) -0.026(5) -0.005(4)
C01X 0.064(7) 0.074(7) 0.065(6) -0.017(5) -0.021(5) 0.008(5)
C01Y 0.072(7) 0.066(6) 0.070(6) -0.011(5) -0.035(5) -0.018(5)
C01Z 0.045(5) 0.071(7) 0.070(6) -0.015(5) -0.017(4) -0.011(4)
C020 0.084(8) 0.049(5) 0.085(7) 0.004(5) -0.050(6) -0.019(5)
C021 0.065(7) 0.087(8) 0.069(7) -0.019(6) -0.036(5) 0.005(6)
C022 0.045(5) 0.059(6) 0.097(8) 0.000(5) -0.028(5) -0.013(4)
C023 0.085(8) 0.043(5) 0.060(6) -0.004(4) -0.021(5) 0.002(5)
C024 0.081(9) 0.105(10) 0.064(7) -0.010(6) -0.041(6) -0.002(7)
C025 0.026(4) 0.132(11) 0.067(6) -0.009(6) -0.021(4) -0.011(5)
C026 0.080(8) 0.052(6) 0.111(10) 0.004(6) -0.058(7) -0.002(5)
C027 0.091(9) 0.056(6) 0.078(8) 0.007(5) -0.033(6) -0.010(6)
C028 0.059(6) 0.055(6) 0.075(7) -0.011(5) -0.023(5) 0.000(4)
C029 0.145(15) 0.114(12) 0.067(8) 0.026(8) -0.041(9) -0.076(12)
C02A 0.071(8) 0.050(6) 0.123(11) 0.013(6) -0.052(7) -0.001(5)
C02B 0.057(7) 0.085(9) 0.126(12) -0.050(8) -0.040(7) 0.013(6)
C02C 0.081(9) 0.091(10) 0.103(10) 0.032(8) -0.041(8) -0.020(7)
C02D 0.074(10) 0.157(18) 0.094(11) -0.017(10) -0.028(8) -0.027(10)
C02E 0.054(8) 0.21(2) 0.112(12) -0.087(13) -0.030(7) 0.001(10)
C02F 0.126(14) 0.110(12) 0.080(9) -0.019(8) -0.051(9) -0.012(10)
C02G 0.070(9) 0.141(16) 0.102(11) -0.026(10) -0.038(8) -0.010(9)
C02H 0.113(14) 0.17(2) 0.084(10) -0.050(11) -0.028(9) -0.044(13)
C02I 0.131(16) 0.19(2) 0.064(9) -0.007(10) -0.031(9) -0.071(15)
C02J 0.055(9) 0.33(4) 0.19(2) -0.20(3) -0.045(11) 0.045(15)
C02K 0.149(19) 0.17(2) 0.091(12) 0.010(12) -0.053(12) -0.073(16)
C02L 0.21(3) 0.32(5) 0.15(2) -0.13(3) -0.13(2) 0.18(3)

loop_
_atom_type_symbol
_atom_type_description
_atom_type_scat_dispersion_real
_atom_type_scat_dispersion_imag
_atom_type_scat_source
C C 0.0181 0.0091 'International Tables Vol C Tables 4.2.6.8 and 6.1.1.4'
H H 0.0000 0.0000 'International Tables Vol C Tables 4.2.6.8 and 6.1.1.4'
F F 0.0727 0.0534 'International Tables Vol C Tables 4.2.6.8 and 6.1.1.4'
N N 0.0311 0.0180 'International Tables Vol C Tables 4.2.6.8 and 6.1.1.4'
O O 0.0492 0.0322 'International Tables Vol C Tables 4.2.6.8 and 6.1.1.4'
S S 0.3331 0.5567 'International Tables Vol C Tables 4.2.6.8 and 6.1.1.4'

loop_
_geom_angle_atom_site_label_1
_geom_angle_atom_site_label_2
_geom_angle_atom_site_label_3
_geom_angle
_geom_angle_site_symmetry_1
_geom_angle_site_symmetry_3
_geom_angle_publ_flag
C00G S001 C016 90.5(4) . . ?
C00J S002 C01D 91.1(4) . . ?
N009 N008 C00K 104.0(7) . . ?
N008 N009 N00C 116.1(7) . . ?
N008 N009 C00X 122.6(7) . . ?
N00C N009 C00X 121.3(7) . . ?
C00M N00A C00U 104.8(7) . . ?
C00M N00A C00Z 123.0(7) . . ?
C00U N00A C00Z 121.6(7) . . ?
C00I N00C N009 102.8(7) . . ?
C00M C00D C00W 123.9(8) . . ?
C00M C00D C016 110.7(8) . . ?
C016 C00D C00W 124.6(7) . . ?
C00H N00E C017 123.3(7) . . ?
C00S N00E C00H 108.4(7) . . ?
C00S N00E C017 122.6(7) . . ?
C00G C00F C00K 136.1(8) . . ?
C00U C00F C00G 105.8(8) . . ?
C00U C00F C00K 117.9(7) . . ?
C00F C00G S001 139.7(7) . . ?
C00M C00G S001 112.0(6) . . ?
C00M C00G C00F 108.3(7) . . ?
N00E C00H C00L 108.2(7) . . ?
N00E C00H C00U 132.1(8) . . ?
C00U C00H C00L 119.7(8) . . ?
N00C C00I C00K 109.2(7) . . ?
N00C C00I C00L 130.1(8) . . ?
C00K C00I C00L 120.5(8) . . ?
C00L C00J S002 140.0(7) . . ?
C00L C00J C00S 106.6(8) . . ?
C00S C00J S002 113.3(6) . . ?
N008 C00K C00F 131.8(8) . . ?
N008 C00K C00I 107.9(8) . . ?
C00F C00K C00I 120.3(7) . . ?
C00H C00L C00I 117.7(7) . . ?
C00J C00L C00H 107.5(8) . . ?
C00J C00L C00I 133.9(9) . . ?
C00D C00M N00A 134.6(8) . . ?
C00D C00M C00G 115.3(7) . . ?
C00G C00M N00A 110.0(7) . . ?
C012 C00N C014 115.3(10) . . ?
C00S C00P C01D 110.0(8) . . ?
C00S C00P C01L 124.7(8) . . ?
C01D C00P C01L 125.3(8) . . ?
C01K C00Q C00R 109.2(9) . . ?
C01U C00Q C00R 127.3(10) . . ?
C01U C00Q C01K 123.5(10) . . ?
O00B C00R C00Q 124.5(10) . . ?
O00B C00R C00V 129.7(9) . . ?
C00V C00R C00Q 105.8(8) . . ?
N00E C00S C00J 109.3(7) . . ?
N00E C00S C00P 137.2(8) . . ?
C00P C00S C00J 113.5(8) . . ?
C00F C00U N00A 111.0(7) . . ?
C00F C00U C00H 121.6(8) . . ?
C00H C00U N00A 127.0(8) . . ?
C015 C00V C00R 126.8(8) . . ?
C015 C00V C01O 124.8(9) . . ?
C01O C00V C00R 108.4(8) . . ?
C023 C00W C00D 109.4(7) . . ?
N009 C00X C013 112.8(7) . . ?
O007 C00Y C01C 127.2(9) . . ?
O007 C00Y C01E 126.0(9) . . ?
C01C C00Y C01E 106.8(8) . . ?
N00A C00Z C01N 112.4(7) . . ?
C018 C010 C01H 112.7(9) . . ?
C01O C010 C018 123.2(10) . . ?
C01O C010 C01H 124.1(8) . . ?
C022 C011 C01K 117.2(10) . . ?
C00N C012 C019 131.0(10) . . ?
C00N C012 C01E 121.6(9) . . ?
C01E C012 C019 107.4(8) . . ?
C01P C013 C00X 113.6(8) . . ?
F003 C014 C00N 117.5(10) . . ?
F003 C014 C01F 119.2(10) . . ?
C01F C014 C00N 123.3(9) . . ?
C00V C015 C01D 133.0(9) . . ?
C00D C016 S001 111.2(6) . . ?
C01A C016 S001 127.3(7) . . ?
C01A C016 C00D 121.4(8) . . ?
N00E C017 C028 112.8(8) . . ?
N00T C018 C010 177.2(14) . . ?
C01C C019 C012 107.8(8) . . ?
C01G C019 C012 124.3(9) . . ?
C01G C019 C01C 127.9(9) . . ?
C016 C01A C01C 135.2(9) . . ?
F005 C01B C01U 119.9(11) . . ?
F005 C01B C022 117.8(10) . . ?
C01U C01B C022 122.2(11) . . ?
C00Y C01C C019 107.2(8) . . ?
C01A C01C C00Y 126.9(8) . . ?
C01A C01C C019 125.8(9) . . ?
C00P C01D S002 112.0(6) . . ?
C015 C01D S002 127.2(8) . . ?
C015 C01D C00P 120.8(8) . . ?
C012 C01E C00Y 110.8(8) . . ?
C012 C01E C01J 121.8(9) . . ?
C01J C01E C00Y 127.1(9) . . ?
F004 C01F C014 117.9(9) . . ?
F004 C01F C01J 119.8(11) . . ?
C014 C01F C01J 122.3(9) . . ?
C019 C01G C01R 124.5(10) . . ?
C019 C01G C025 124.5(9) . . ?
C025 C01G C01R 111.0(9) . . ?
N00O C01H C010 175.8(10) . . ?
C01F C01J C01E 115.5(10) . . ?
C00Q C01K C011 118.6(10) . . ?
C00Q C01K C01O 109.1(8) . . ?
C011 C01K C01O 132.4(10) . . ?
C00P C01L C024 113.6(10) . . ?
C00Z C01N C020 114.9(8) . . ?
C01Q C01N C00Z 107.5(8) . . ?
C01Q C01N C020 110.3(9) . . ?
C010 C01O C00V 128.6(9) . . ?
C010 C01O C01K 123.9(8) . . ?
C01K C01O C00V 107.5(8) . . ?
C01X C01P C013 113.4(9) . . ?
C027 C01Q C01N 116.5(11) . . ?
N01M C01R C01G 172.2(13) . . ?
C01B C01U C00Q 116.0(12) . . ?
C01Z C01V C023 113.0(9) . . ?
C021 C01W C01Z 113.6(9) . . ?
C01T C01Y C021 112.5(9) . . ?
C01W C01Z C01V 112.5(9) . . ?
C01S C020 C01N 118.4(10) . . ?
C01W C021 C01Y 113.6(10) . . ?
F006 C022 C011 119.6(11) . . ?
F006 C022 C01B 117.9(11) . . ?
C01B C022 C011 122.5(10) . . ?
C00W C023 C01V 113.3(9) . . ?
C02F C024 C01L 117.1(13) . . ?
N01I C025 C01G 175.4(15) . . ?
C028 C026 C02A 114.1(11) . . ?
C02C C027 C01Q 116.2(12) . . ?
C017 C028 C02B 109.4(10) . . ?
C026 C028 C017 110.7(9) . . ?
C026 C028 C02B 115.1(11) . . ?
C028 C02B C02E 114.2(11) . . ?
C027 C02C C029 116.3(14) . . ?
C02K C02D C02G 112.3(17) . . ?
C02J C02E C02B 111.8(16) . . ?
C02H C02F C024 117.9(15) . . ?
C02D C02G C02I 116.9(16) . . ?
C02F C02H C02I 122(2) . . ?
C02H C02I C02G 117.9(19) . . ?
C02L C02J C02E 123(3) . . ?

loop_
_geom_bond_atom_site_label_1
_geom_bond_atom_site_label_2
_geom_bond_distance
_geom_bond_site_symmetry_2
_geom_bond_publ_flag
S001 C00G 1.716(9) . ?
S001 C016 1.777(9) . ?
S002 C00J 1.680(9) . ?
S002 C01D 1.776(9) . ?
F003 C014 1.354(10) . ?
F004 C01F 1.354(11) . ?
F005 C01B 1.351(13) . ?
F006 C022 1.327(13) . ?
O007 C00Y 1.209(12) . ?
N008 N009 1.336(10) . ?
N008 C00K 1.338(11) . ?
N009 N00C 1.345(9) . ?
N009 C00X 1.444(11) . ?
N00A C00M 1.406(10) . ?
N00A C00U 1.407(11) . ?
N00A C00Z 1.471(11) . ?
O00B C00R 1.198(11) . ?
N00C C00I 1.341(11) . ?
C00D C00M 1.380(11) . ?
C00D C00W 1.526(12) . ?
C00D C016 1.424(12) . ?
N00E C00H 1.403(10) . ?
N00E C00S 1.372(11) . ?
N00E C017 1.478(11) . ?
C00F C00G 1.410(11) . ?
C00F C00K 1.417(12) . ?
C00F C00U 1.404(12) . ?
C00G C00M 1.393(12) . ?
C00H C00L 1.418(12) . ?
C00H C00U 1.404(11) . ?
C00I C00K 1.422(12) . ?
C00I C00L 1.438(12) . ?
C00J C00L 1.415(11) . ?
C00J C00S 1.427(12) . ?
C00N C012 1.391(13) . ?
C00N C014 1.401(15) . ?
N00O C01H 1.147(15) . ?
C00P C00S 1.407(11) . ?
C00P C01D 1.432(13) . ?
C00P C01L 1.507(13) . ?
C00Q C00R 1.498(12) . ?
C00Q C01K 1.411(14) . ?
C00Q C01U 1.398(16) . ?
C00R C00V 1.471(14) . ?
N00T C018 1.164(13) . ?
C00V C015 1.385(13) . ?
C00V C01O 1.466(12) . ?
C00W C023 1.515(12) . ?
C00X C013 1.521(12) . ?
C00Y C01C 1.465(14) . ?
C00Y C01E 1.470(12) . ?
C00Z C01N 1.551(13) . ?
C010 C018 1.411(12) . ?
C010 C01H 1.445(16) . ?
C010 C01O 1.384(13) . ?
C011 C01K 1.413(13) . ?
C011 C022 1.386(17) . ?
C012 C019 1.489(13) . ?
C012 C01E 1.396(14) . ?
C013 C01P 1.516(14) . ?
C014 C01F 1.367(17) . ?
C015 C01D 1.394(12) . ?
C016 C01A 1.382(12) . ?
C017 C028 1.542(14) . ?
C019 C01C 1.471(12) . ?
C019 C01G 1.357(15) . ?
C01A C01C 1.383(12) . ?
C01B C01U 1.367(17) . ?
C01B C022 1.385(18) . ?
C01E C01J 1.416(13) . ?
C01F C01J 1.378(14) . ?
C01G C01R 1.435(13) . ?
C01G C025 1.427(15) . ?
N01I C025 1.167(16) . ?
C01K C01O 1.464(14) . ?
C01L C024 1.521(18) . ?
N01M C01R 1.142(15) . ?
C01N C01Q 1.543(15) . ?
C01N C020 1.560(16) . ?
C01P C01X 1.515(15) . ?
C01Q C027 1.497(18) . ?
C01S C020 1.480(18) . ?
C01T C01Y 1.510(18) . ?
C01V C01Z 1.525(16) . ?
C01V C023 1.546(15) . ?
C01W C01Z 1.521(14) . ?
C01W C021 1.520(15) . ?
C01Y C021 1.527(15) . ?
C024 C02F 1.514(17) . ?
C026 C028 1.530(16) . ?
C026 C02A 1.534(15) . ?
C027 C02C 1.486(18) . ?
C028 C02B 1.542(16) . ?
C029 C02C 1.50(2) . ?
C02B C02E 1.57(2) . ?
C02D C02G 1.48(2) . ?
C02D C02K 1.46(3) . ?
C02E C02J 1.55(2) . ?
C02F C02H 1.41(3) . ?
C02G C02I 1.49(3) . ?
C02H C02I 1.49(3) . ?
C02J C02L 1.21(3) . ?
